data_1526048
loop_
_publ_author_name
'Morozkin, A.V.'
'Sviridov, I.A.'
'Klyamkin, S.N.'

_publ_section_title
;
 New ternary (Ce6 Ni2 Si3)-type Sm6 (Co, Ni)2 Si3 compounds and their
 interaction with hydrogen
;
_journal_name_full 'Journal of Alloys Compd.'
_journal_page_first 236
_journal_page_last 238
_journal_volume 316
_journal_year 2001
_chemical_formula_sum 'Co2 Si3 Sm6'
_chemical_name_systematic 'Sm6 Co2 Si3'
_space_group_IT_number 176
_symmetry_space_group_name_Hall '-P 6c'
_symmetry_space_group_name_H-M 'P 63/m'
_cell_angle_alpha 90
_cell_angle_beta 90
_cell_angle_gamma 120
_cell_formula_units_Z 2
_cell_length_a 11.859
_cell_length_b 11.859
_cell_length_c 4.194
_cell_volume 510.805
_citation_journal_id_ASTM JALCEU
_cod_data_source_file Morozkin_JALCEU_2001_1189.cif
_cod_data_source_block Co2Si3Sm6
_cod_original_cell_volume 510.8051
_cod_database_code 1526048

loop_
_symmetry_equiv_pos_as_xyz
x,y,z
x-y,x,z+1/2
-y,x-y,z
-x,-y,z+1/2
-x+y,-x,z
y,-x+y,z+1/2
-x,-y,-z
-x+y,-x,-z-1/2
y,-x+y,-z
x,y,-z-1/2
x-y,x,-z
-y,x-y,-z-1/2

loop_
_atom_site_label
_atom_site_type_symbol
_atom_site_fract_x
_atom_site_fract_y
_atom_site_fract_z
_atom_site_occupancy
_atom_site_U_iso_or_equiv
Sm1 Sm 0.767 0.001 0.25 1 0.0
Co2 Co 0 0 0 1 0.0
Co1 Co 0.428 0.143 0.25 0.333 0.0
Sm2 Sm 0.135 0.514 0.25 1 0.0
Si2 Si 0.6667 0.3333 0.25 1 0.0
Si1 Si 0.428 0.143 0.25 0.667 0.0
